data_4322506
loop_
_publ_author_name
Vidyavathy
'K. Vidyasagar'

_publ_section_title
;
 Syntheses and Characterization of Novel Three-Dimensional Tellurites,
 Na2MTe4O12 (M = W, Mo), with Intersecting Tunnels
;
_journal_name_full 'Inorganic Chemistry'
_journal_page_first 5809
_journal_page_last 5813
_journal_paper_doi 10.1021/ic990547i
_journal_volume 38
_journal_year 1999
_chemical_formula_sum 'Na2 O12 Te4 W'
_chemical_formula_weight 932.23
_chemical_name_systematic
; 
 ? 
;
_space_group_IT_number 15
_symmetry_cell_setting monoclinic
_symmetry_space_group_name_Hall '-C 2yc'
_symmetry_space_group_name_H-M 'C 1 2/c 1'
_atom_sites_solution_hydrogens geom
_atom_sites_solution_primary direct
_atom_sites_solution_secondary difmap
_audit_creation_method SHELXL
_cell_angle_alpha 90.00
_cell_angle_beta 104.33(2)
_cell_angle_gamma 90.00
_cell_formula_units_Z 4
_cell_length_a 17.348(3)
_cell_length_b 5.7755(10)
_cell_length_c 11.269(3)
_cell_measurement_reflns_used 25
_cell_measurement_temperature 293(2)
_cell_measurement_theta_max 15
_cell_measurement_theta_min 10
_cell_volume 1093.9(4)
_computing_cell_refinement 'CAD4 Programs'
_computing_data_collection 'CAD4 Programs'
_computing_data_reduction Molen
_computing_molecular_graphics ORTEP92
_computing_publication_material SHELXL-93
_computing_structure_refinement 'SHELXL-93 (Sheldrick, 1993)'
_computing_structure_solution 'SHELXS-86 (Sheldrick, 1990)'
_diffrn_ambient_temperature 293(2)
_diffrn_measurement_device 'CAD4 Diffractometer'
_diffrn_measurement_method 'Omega Twotheta'
_diffrn_radiation_monochromator graphite
_diffrn_radiation_source 'fine-focus sealed tube'
_diffrn_radiation_type MoK\a
_diffrn_radiation_wavelength 0.71073
_diffrn_reflns_av_R_equivalents 0.0220
_diffrn_reflns_av_sigmaI/netI 0.0201
_diffrn_reflns_limit_h_max 20
_diffrn_reflns_limit_h_min 0
_diffrn_reflns_limit_k_max 6
_diffrn_reflns_limit_k_min 0
_diffrn_reflns_limit_l_max 12
_diffrn_reflns_limit_l_min -13
_diffrn_reflns_number 990
_diffrn_reflns_theta_max 24.94
_diffrn_reflns_theta_min 2.42
_diffrn_standards_decay_% 2
_diffrn_standards_interval_time '1 hour'
_diffrn_standards_number 3
_exptl_absorpt_coefficient_mu 21.157
_exptl_absorpt_correction_T_max 0.97
_exptl_absorpt_correction_T_min 0.62
_exptl_absorpt_correction_type empirical
_exptl_crystal_colour yellow
_exptl_crystal_density_diffrn 5.660
_exptl_crystal_description 'Transparent crystals'
_exptl_crystal_F_000 1600
_exptl_crystal_size_max 0.07
_exptl_crystal_size_mid 0.05
_exptl_crystal_size_min 0.05
_refine_diff_density_max 1.575
_refine_diff_density_min -1.827
_refine_diff_density_rms 0.382
_refine_ls_extinction_coef 0.00152(12)
_refine_ls_extinction_expression Fc^*^=kFc[1+0.001xFc^2^\l^3^/sin(2\q)]^-1/4^
_refine_ls_extinction_method SHELXL
_refine_ls_goodness_of_fit_all 1.202
_refine_ls_goodness_of_fit_obs 1.215
_refine_ls_matrix_type full
_refine_ls_number_parameters 88
_refine_ls_number_reflns 956
_refine_ls_number_restraints 0
_refine_ls_restrained_S_all 1.202
_refine_ls_restrained_S_obs 1.215
_refine_ls_R_factor_all 0.0319
_refine_ls_R_factor_obs 0.0305
_refine_ls_shift/esd_max 0.000
_refine_ls_shift/esd_mean 0.000
_refine_ls_structure_factor_coef Fsqd
_refine_ls_weighting_details 'w=1/[\s^2^(Fo^2^)+(0.0512P)^2^+37.4221P] where P=(Fo^2^+2Fc^2^)/3'
_refine_ls_weighting_scheme calc
_refine_ls_wR_factor_all 0.0904
_refine_ls_wR_factor_obs 0.0891
_reflns_number_observed 912
_reflns_number_total 956
_reflns_observed_criterion >2sigma(I)
_cod_data_source_file ic990547i_1.cif
_cod_data_source_block Na(2)WTe(4)O(12),Compound1
_cod_depositor_comments
;
The following automatic conversions were performed:

'_refine_ls_weighting_scheme' value 'calc
w=1/[\s^2^(Fo^2^)+(0.0512P)^2^+37.4221P] where P=(Fo^2^+2Fc^2^)/3'
was changed to 'calc'. New tag '_refine_ls_weighting_details' was
created. The value of the new tag was set to
'w=1/[\s^2^(Fo^2^)+(0.0512P)^2^+37.4221P] where P=(Fo^2^+2Fc^2^)/3'.

Automatic conversion script
Id: cif_fix_values 3143 2015-03-26 13:38:13Z robertas 
;
_cod_original_cell_volume 1094.0(4)
_cod_database_code 4322506

loop_
_symmetry_equiv_pos_as_xyz
'x, y, z'
'-x, y, -z+1/2'
'x+1/2, y+1/2, z'
'-x+1/2, y+1/2, -z+1/2'
'-x, -y, -z'
'x, -y, z-1/2'
'-x+1/2, -y+1/2, -z'
'x+1/2, -y+1/2, z-1/2'

loop_
_atom_site_aniso_label
_atom_site_aniso_U_11
_atom_site_aniso_U_22
_atom_site_aniso_U_33
_atom_site_aniso_U_23
_atom_site_aniso_U_13
_atom_site_aniso_U_12
W 0.0051(4) 0.0071(4) 0.0085(4) 0.000 0.0004(3) 0.000
Te1 0.0059(4) 0.0118(5) 0.0074(4) -0.0014(3) 0.0014(3) 0.0003(3)
Te2 0.0062(4) 0.0109(5) 0.0100(4) 0.0013(3) 0.0026(3) 0.0008(3)
Na 0.014(3) 0.016(3) 0.027(3) -0.002(2) 0.010(2) 0.000(2)
O1 0.003(3) 0.018(4) 0.014(4) -0.003(3) 0.003(3) 0.001(3)
O2 0.004(4) 0.020(5) 0.021(4) 0.000(4) 0.001(3) 0.004(3)
O3 0.014(4) 0.022(5) 0.008(4) 0.004(3) 0.007(3) -0.001(4)
O4 0.015(4) 0.012(4) 0.006(4) -0.002(3) -0.006(3) 0.002(3)
O5 0.009(4) 0.016(4) 0.017(4) -0.007(4) 0.005(3) 0.005(3)
O6 0.013(4) 0.014(5) 0.017(4) -0.004(3) 0.001(3) 0.007(3)

loop_
_atom_site_label
_atom_site_type_symbol
_atom_site_fract_x
_atom_site_fract_y
_atom_site_fract_z
_atom_site_U_iso_or_equiv
_atom_site_thermal_displace_type
_atom_site_occupancy
_atom_site_calc_flag
_atom_site_refinement_flags
_atom_site_disorder_group
W W 0.0000 0.34045(11) 0.2500 0.0071(3) Uani 1 d S .
Te1 Te 0.40453(4) 0.28332(14) 0.40352(6) 0.0084(3) Uani 1 d . .
Te2 Te 0.34401(4) 0.17317(13) 0.06514(7) 0.0089(3) Uani 1 d . .
Na Na 0.2119(3) 0.2289(9) 0.2677(5) 0.0182(11) Uani 1 d . .
O1 O 0.1095(4) 0.3991(15) 0.3402(7) 0.011(2) Uani 1 d . .
O2 O 0.2423(4) 0.0730(15) 0.0747(8) 0.015(2) Uani 1 d . .
O3 O 0.3370(5) 0.0132(15) 0.4114(7) 0.014(2) Uani 1 d . .
O4 O 0.3430(5) 0.3502(14) 0.2474(7) 0.013(2) Uani 1 d . .
O5 O 0.4865(5) 0.1231(15) 0.3639(7) 0.014(2) Uani 1 d . .
O6 O 0.0260(5) 0.1471(15) 0.1441(8) 0.015(2) Uani 1 d . .

loop_
_atom_type_symbol
_atom_type_description
_atom_type_scat_dispersion_real
_atom_type_scat_dispersion_imag
_atom_type_scat_source
W W -0.8490 6.8722 'International Tables Vol C Tables 4.2.6.8 and 6.1.1.4'
Te Te -0.5308 1.6751 'International Tables Vol C Tables 4.2.6.8 and 6.1.1.4'
Na Na 0.0362 0.0249 'International Tables Vol C Tables 4.2.6.8 and 6.1.1.4'
O O 0.0106 0.0060 'International Tables Vol C Tables 4.2.6.8 and 6.1.1.4'

loop_
_geom_angle_atom_site_label_1
_geom_angle_atom_site_label_2
_geom_angle_atom_site_label_3
_geom_angle
_geom_angle_site_symmetry_1
_geom_angle_site_symmetry_3
_geom_angle_publ_flag
O6 W O6 101.9(6) . 2 ?
O6 W O1 94.8(4) . . ?
O6 W O1 97.8(4) 2 . ?
O6 W O1 97.8(4) . 2 ?
O6 W O1 94.8(4) 2 2 ?
O1 W O1 160.0(5) . 2 ?
O6 W O5 167.2(4) . 3_455 ?
O6 W O5 89.6(4) 2 3_455 ?
O1 W O5 77.9(3) . 3_455 ?
O1 W O5 86.7(3) 2 3_455 ?
O6 W O5 89.6(4) . 4 ?
O6 W O5 167.2(4) 2 4 ?
O1 W O5 86.7(3) . 4 ?
O1 W O5 77.9(3) 2 4 ?
O5 W O5 79.6(5) 3_455 4 ?
O6 W Na 105.7(3) . 2 ?
O6 W Na 60.7(3) 2 2 ?
O1 W Na 152.6(2) . 2 ?
O1 W Na 34.2(2) 2 2 ?
O5 W Na 84.8(2) 3_455 2 ?
O5 W Na 111.0(2) 4 2 ?
O6 W Na 60.7(3) . . ?
O6 W Na 105.7(3) 2 . ?
O1 W Na 34.2(2) . . ?
O1 W Na 152.6(2) 2 . ?
O5 W Na 111.0(2) 3_455 . ?
O5 W Na 84.8(2) 4 . ?
Na W Na 159.9(2) 2 . ?
O5 Te1 O4 99.9(4) . . ?
O5 Te1 O3 96.7(4) . . ?
O4 Te1 O3 89.9(3) . . ?
O5 Te1 Na 126.1(3) . . ?
O4 Te1 Na 46.2(3) . . ?
O3 Te1 Na 53.4(3) . . ?
O5 Te1 Na 127.2(3) . 4 ?
O4 Te1 Na 38.3(3) . 4 ?
O3 Te1 Na 109.6(3) . 4 ?
Na Te1 Na 56.27(8) . 4 ?
O2 Te2 O1 89.2(3) . 4_545 ?
O2 Te2 O3 91.5(3) . 6 ?
O1 Te2 O3 88.0(3) 4_545 6 ?
O2 Te2 O4 82.6(3) . . ?
O1 Te2 O4 88.1(3) 4_545 . ?
O3 Te2 O4 173.0(3) 6 . ?
O2 Te2 O2 77.5(4) . 7 ?
O1 Te2 O2 163.3(3) 4_545 7 ?
O3 Te2 O2 82.3(3) 6 7 ?
O4 Te2 O2 100.0(3) . 7 ?
O2 Te2 Na 49.4(3) . 4_545 ?
O1 Te2 Na 40.6(2) 4_545 4_545 ?
O3 Te2 Na 96.1(3) 6 4_545 ?
O4 Te2 Na 77.2(2) . 4_545 ?
O2 Te2 Na 126.9(2) 7 4_545 ?
O2 Te2 Na 41.0(3) . . ?
O1 Te2 Na 88.2(2) 4_545 . ?
O3 Te2 Na 132.4(2) 6 . ?
O4 Te2 Na 41.6(2) . . ?
O2 Te2 Na 88.3(2) 7 . ?
Na Te2 Na 54.37(6) 4_545 . ?
O2 Te2 Na 95.2(3) . 7 ?
O1 Te2 Na 130.2(2) 4_545 7 ?
O3 Te2 Na 42.4(3) 6 7 ?
O4 Te2 Na 141.7(2) . 7 ?
O2 Te2 Na 43.0(2) 7 7 ?
Na Te2 Na 129.09(12) 4_545 7 ?
Na Te2 Na 125.44(8) . 7 ?
O1 Na O4 94.9(3) . 4_545 ?
O1 Na O4 135.6(3) . . ?
O4 Na O4 128.5(4) 4_545 . ?
O1 Na O2 141.8(3) . . ?
O4 Na O2 77.0(3) 4_545 . ?
O4 Na O2 67.9(3) . . ?
O1 Na O3 82.9(3) . 4 ?
O4 Na O3 118.9(3) 4_545 4 ?
O4 Na O3 83.0(3) . 4 ?
O2 Na O3 69.6(3) . 4 ?
O1 Na O2 65.2(3) . 4 ?
O4 Na O2 141.8(3) 4_545 4 ?
O4 Na O2 73.5(3) . 4 ?
O2 Na O2 138.7(3) . 4 ?
O3 Na O2 91.9(3) 4 4 ?
O1 Na O3 123.7(3) . . ?
O4 Na O3 82.2(3) 4_545 . ?
O4 Na O3 63.6(3) . . ?
O2 Na O3 92.5(3) . . ?
O3 Na O3 146.3(2) 4 . ?
O2 Na O3 83.1(3) 4 . ?
O1 Na Na 92.1(3) . 4 ?
O4 Na Na 168.6(3) 4_545 4 ?
O4 Na Na 46.8(2) . 4 ?
O2 Na Na 91.9(3) . 4 ?
O3 Na Na 53.2(2) 4 4 ?
O2 Na Na 49.5(2) 4 4 ?
O3 Na Na 101.2(3) . 4 ?
O1 Na Na 141.5(3) . 4_545 ?
O4 Na Na 48.6(2) 4_545 4_545 ?
O4 Na Na 80.0(3) . 4_545 ?
O2 Na Na 53.0(3) . 4_545 ?
O3 Na Na 122.5(3) 4 4_545 ?
O2 Na Na 133.3(3) 4 4_545 ?
O3 Na Na 50.5(2) . 4_545 ?
Na Na Na 126.0(3) 4 4_545 ?
O1 Na Te1 124.1(3) . . ?
O4 Na Te1 117.3(3) 4_545 . ?
O4 Na Te1 33.3(2) . . ?
O2 Na Te1 91.7(2) . . ?
O3 Na Te1 113.5(2) 4 . ?
O2 Na Te1 61.4(2) 4 . ?
O3 Na Te1 36.2(2) . . ?
Na Na Te1 65.1(2) 4 . ?
Na Na Te1 75.3(2) 4_545 . ?
O1 Na Te2 33.0(2) . 4 ?
O4 Na Te2 124.1(3) 4_545 4 ?
O4 Na Te2 103.4(2) . 4 ?
O2 Na Te2 151.5(3) . 4 ?
O3 Na Te2 82.6(2) 4 4 ?
O2 Na Te2 32.7(2) 4 4 ?
O3 Na Te2 108.1(2) . 4 ?
Na Na Te2 65.43(11) 4 4 ?
Na Na Te2 154.8(3) 4_545 4 ?
Te1 Na Te2 93.69(13) . 4 ?
O1 Na Te1 96.6(2) . 4_545 ?
O4 Na Te1 29.0(2) 4_545 4_545 ?
O4 Na Te1 125.2(3) . 4_545 ?
O2 Na Te1 58.9(2) . 4_545 ?
O3 Na Te1 90.2(2) 4 4_545 ?
O2 Na Te1 161.2(2) 4 4_545 ?
O3 Na Te1 105.1(2) . 4_545 ?
Na Na Te1 141.0(3) 4 4_545 ?
Na Na Te1 58.65(13) 4_545 4_545 ?
Te1 Na Te1 133.8(2) . 4_545 ?
Te2 Na Te1 129.62(15) 4 4_545 ?
W O1 Te2 129.7(4) . 4 ?
W O1 Na 118.0(4) . . ?
Te2 O1 Na 106.4(3) 4 . ?
Te2 O2 Te2 102.5(4) . 7 ?
Te2 O2 Na 109.7(4) . . ?
Te2 O2 Na 96.8(3) 7 . ?
Te2 O2 Na 98.0(3) . 4_545 ?
Te2 O2 Na 159.5(4) 7 4_545 ?
Na O2 Na 77.4(2) . 4_545 ?
Te1 O3 Te2 123.5(4) . 6_556 ?
Te1 O3 Na 123.7(4) . 4_545 ?
Te2 O3 Na 105.7(4) 6_556 4_545 ?
Te1 O3 Na 90.4(3) . . ?
Te2 O3 Na 129.5(3) 6_556 . ?
Na O3 Na 76.2(2) 4_545 . ?
Te1 O4 Te2 128.6(4) . . ?
Te1 O4 Na 112.6(4) . 4 ?
Te2 O4 Na 115.9(3) . 4 ?
Te1 O4 Na 100.5(4) . . ?
Te2 O4 Na 99.7(3) . . ?
Na O4 Na 84.5(3) 4 . ?
Te1 O5 W 137.7(4) . 3_545 ?

loop_
_geom_bond_atom_site_label_1
_geom_bond_atom_site_label_2
_geom_bond_distance
_geom_bond_site_symmetry_2
_geom_bond_publ_flag
W O6 1.773(8) . ?
W O6 1.773(8) 2 ?
W O1 1.950(8) . ?
W O1 1.950(8) 2 ?
W O5 2.125(8) 3_455 ?
W O5 2.125(8) 4 ?
W Na 3.688(5) 2 ?
W Na 3.688(5) . ?
Te1 O5 1.842(8) . ?
Te1 O4 1.859(8) . ?
Te1 O3 1.966(8) . ?
Te1 Na 3.329(5) . ?
Te1 Na 3.535(5) 4 ?
Te2 O2 1.885(8) . ?
Te2 O1 1.967(8) 4_545 ?
Te2 O3 2.018(8) 6 ?
Te2 O4 2.298(8) . ?
Te2 O2 2.389(8) 7 ?
Te2 Na 3.461(5) 4_545 ?
Te2 Na 3.627(5) . ?
Te2 Na 3.678(5) 7 ?
Na O1 2.347(9) . ?
Na O4 2.375(9) 4_545 ?
Na O4 2.444(10) . ?
Na O2 2.527(9) . ?
Na O3 2.577(10) 4 ?
Na O2 2.653(10) 4 ?
Na O3 2.673(10) . ?
Na Na 3.242(4) 4 ?
Na Na 3.242(4) 4_545 ?
Na Te2 3.461(5) 4 ?
Na Te1 3.535(5) 4_545 ?
O1 Te2 1.967(8) 4 ?
O2 Te2 2.389(8) 7 ?
O2 Na 2.653(10) 4_545 ?
O3 Te2 2.018(8) 6_556 ?
O3 Na 2.577(10) 4_545 ?
O4 Na 2.375(9) 4 ?
O5 W 2.125(8) 3_545 ?
